data_2212427
loop_
_publ_author_name
'Sefero\(glu, Zeynel'
'H\"okelek, Tuncer'
'\,Sahin, Ertan'
'Ertan, Nermin'

_publ_section_title
;
 6-Amino-1,3-dimethyl-5-(4-methylthiazol-2-yldiazenyl)uracil
;
_journal_coeditor_code YM2043
_journal_issue 2
_journal_name_full 'Acta Crystallographica Section E'
_journal_page_first o571
_journal_page_last o573
_journal_paper_doi 10.1107/S1600536806053451
_journal_volume 63
_journal_year 2007
_chemical_formula_iupac 'C10 H12 N6 O2 S'
_chemical_formula_moiety 'C10 H12 N6 O2 S'
_chemical_formula_sum 'C10 H12 N6 O2 S'
_chemical_formula_weight 280.32
_chemical_name_systematic
;
6-Amino-1,3-dimethyl-5-(4-methylthiazol-2-yldiazenyl)uracil
;
_space_group_IT_number 14
_symmetry_cell_setting monoclinic
_symmetry_space_group_name_Hall '-P 2ybc'
_symmetry_space_group_name_H-M 'P 1 21/c 1'
_atom_sites_solution_hydrogens geom
_atom_sites_solution_primary direct
_atom_sites_solution_secondary difmap
_audit_creation_method SHELXL-97
_cell_angle_alpha 90.00
_cell_angle_beta 93.391(2)
_cell_angle_gamma 90.00
_cell_formula_units_Z 4
_cell_length_a 9.3604(3)
_cell_length_b 10.3052(3)
_cell_length_c 13.2638(5)
_cell_measurement_reflns_used 5556
_cell_measurement_temperature 294(2)
_cell_measurement_theta_max 30.4877
_cell_measurement_theta_min 2.1795
_cell_volume 1277.20(7)
_computing_cell_refinement CrystalClear
_computing_data_collection 'CrystalClear (Rigaku/MSC, 2005)'
_computing_data_reduction CrystalClear
_computing_molecular_graphics 'ORTEP-3 for Windows (Farrugia, 1997)'
_computing_publication_material 'WinGX (Farrugia, 1999)'
_computing_structure_refinement 'SHELXL97 (Sheldrick, 1997)'
_computing_structure_solution 'SHELXS97 (Sheldrick, 1997)'
_diffrn_ambient_temperature 294(2)
_diffrn_measured_fraction_theta_full 0.994
_diffrn_measured_fraction_theta_max 0.994
_diffrn_measurement_device_type 'Rigaku R-AXIS RAPID-S'
_diffrn_measurement_method \w
_diffrn_radiation_monochromator graphite
_diffrn_radiation_source 'fine-focus sealed tube'
_diffrn_radiation_type MoK\a
_diffrn_radiation_wavelength 0.71073
_diffrn_reflns_av_R_equivalents 0.0337
_diffrn_reflns_av_sigmaI/netI 0.0684
_diffrn_reflns_limit_h_max 13
_diffrn_reflns_limit_h_min -13
_diffrn_reflns_limit_k_max 14
_diffrn_reflns_limit_k_min -14
_diffrn_reflns_limit_l_max 18
_diffrn_reflns_limit_l_min -17
_diffrn_reflns_number 37304
_diffrn_reflns_theta_full 30.60
_diffrn_reflns_theta_max 30.60
_diffrn_reflns_theta_min 2.50
_diffrn_standards_decay_% 0
_diffrn_standards_number 0
_exptl_absorpt_coefficient_mu 0.262
_exptl_absorpt_correction_type none
_exptl_crystal_colour orange
_exptl_crystal_density_diffrn 1.458
_exptl_crystal_density_method 'not measured'
_exptl_crystal_description block
_exptl_crystal_F_000 584
_exptl_crystal_size_max 0.35
_exptl_crystal_size_mid 0.20
_exptl_crystal_size_min 0.15
_refine_diff_density_max 0.222
_refine_diff_density_min -0.322
_refine_ls_extinction_method none
_refine_ls_goodness_of_fit_ref 1.069
_refine_ls_hydrogen_treatment mixed
_refine_ls_matrix_type full
_refine_ls_number_parameters 187
_refine_ls_number_reflns 3897
_refine_ls_number_restraints 0
_refine_ls_restrained_S_all 1.069
_refine_ls_R_factor_all 0.1396
_refine_ls_R_factor_gt 0.0730
_refine_ls_shift/su_max 0.000
_refine_ls_shift/su_mean 0.000
_refine_ls_structure_factor_coef Fsqd
_refine_ls_weighting_details 'calc w=1/[\s^2^(Fo^2^)+(0.0966P)^2^+0.0287P] where P=(Fo^2^+2Fc^2^)/3'
_refine_ls_weighting_scheme calc
_refine_ls_wR_factor_gt 0.1765
_refine_ls_wR_factor_ref 0.2186
_reflns_number_gt 2108
_reflns_number_total 3897
_reflns_threshold_expression I>2\s(I)
_cod_data_source_file ym2043.cif
_cod_data_source_block I
_cod_original_sg_symbol_H-M 'P 21/c'
_cod_database_code 2212427
_cod_database_fobs_code 2212427

loop_
_symmetry_equiv_pos_as_xyz
'x, y, z'
'-x, y+1/2, -z+1/2'
'-x, -y, -z'
'x, -y-1/2, z-1/2'

loop_
_atom_site_type_symbol
_atom_site_label
_atom_site_fract_x
_atom_site_fract_y
_atom_site_fract_z
_atom_site_U_iso_or_equiv
_atom_site_adp_type
_atom_site_calc_flag
_atom_site_refinement_flags
_atom_site_occupancy
S S1 0.24138(10) 0.61166(9) 0.17501(6) 0.0692(3) Uani d . 1
O O1 -0.0974(2) 0.9141(2) 0.12169(14) 0.0583(6) Uani d . 1
O O2 -0.3403(3) 1.0358(2) -0.16716(18) 0.0735(7) Uani d . 1
N N1 0.2776(3) 0.4662(2) 0.02091(18) 0.0505(6) Uani d . 1
N N2 0.1065(2) 0.6287(2) -0.01430(18) 0.0477(6) Uani d . 1
N N3 0.0415(2) 0.7209(2) 0.03001(16) 0.0446(5) Uani d . 1
N N4 -0.1796(3) 0.8716(2) -0.17799(17) 0.0488(6) Uani d . 1
N N5 -0.2186(2) 0.9728(2) -0.02263(16) 0.0456(5) Uani d . 1
N N6 -0.0250(3) 0.6979(3) -0.18700(19) 0.0535(7) Uani d . 1
H H61 -0.051(4) 0.682(3) -0.253(3) 0.071(10) Uiso d . 1
H H62 0.034(4) 0.649(3) -0.156(3) 0.065(10) Uiso d . 1
C C1 0.2037(3) 0.5642(3) 0.0516(2) 0.0457(6) Uani d . 1
C C2 0.3710(3) 0.4231(3) 0.0981(2) 0.0553(7) Uani d . 1
C C3 0.3652(4) 0.4892(4) 0.1849(3) 0.0699(10) Uani d . 1
H H31 0.423(4) 0.477(4) 0.248(3) 0.082(11) Uiso d . 1
C C4 -0.0515(3) 0.7963(2) -0.02657(18) 0.0425(6) Uani d . 1
C C5 -0.0840(3) 0.7866(3) -0.13213(19) 0.0437(6) Uani d . 1
C C6 -0.2520(3) 0.9652(3) -0.1247(2) 0.0493(7) Uani d . 1
C C7 -0.1198(3) 0.8947(3) 0.03064(19) 0.0431(6) Uani d . 1
C C8 -0.2110(4) 0.8652(4) -0.2882(2) 0.0729(10) Uani d . 1
H H8A -0.1230 0.8670 -0.3218 0.109 Uiso calc R 1
H H8B -0.2690 0.9381 -0.3096 0.109 Uiso calc R 1
H H8C -0.2614 0.7862 -0.3049 0.109 Uiso calc R 1
C C9 -0.2967(3) 1.0700(3) 0.0339(2) 0.0569(8) Uani d . 1
H H9A -0.3290 1.1386 -0.0109 0.085 Uiso calc R 1
H H9B -0.2343 1.1051 0.0871 0.085 Uiso calc R 1
H H9C -0.3776 1.0298 0.0623 0.085 Uiso calc R 1
C C10 0.4705(4) 0.3142(3) 0.0787(3) 0.0758(11) Uani d . 1
H H10A 0.5216 0.2898 0.1407 0.114 Uiso calc R 1
H H10B 0.5372 0.3413 0.0306 0.114 Uiso calc R 1
H H10C 0.4166 0.2412 0.0522 0.114 Uiso calc R 1

loop_
_atom_site_aniso_label
_atom_site_aniso_U_11
_atom_site_aniso_U_22
_atom_site_aniso_U_33
_atom_site_aniso_U_12
_atom_site_aniso_U_13
_atom_site_aniso_U_23
S1 0.0821(6) 0.0738(6) 0.0495(5) 0.0263(4) -0.0137(4) -0.0094(4)
O1 0.0807(15) 0.0552(12) 0.0383(11) 0.0131(10) -0.0024(10) -0.0010(9)
O2 0.0777(16) 0.0731(16) 0.0669(15) 0.0263(13) -0.0186(12) -0.0040(12)
N1 0.0545(14) 0.0468(13) 0.0503(13) 0.0054(11) 0.0033(11) 0.0020(11)
N2 0.0527(14) 0.0445(13) 0.0452(13) 0.0050(10) -0.0020(10) 0.0009(10)
N3 0.0483(13) 0.0434(12) 0.0418(12) -0.0001(10) -0.0005(9) 0.0050(9)
N4 0.0537(13) 0.0539(14) 0.0378(12) 0.0050(11) -0.0045(10) 0.0012(10)
N5 0.0502(13) 0.0444(12) 0.0421(12) 0.0048(10) 0.0022(10) 0.0003(9)
N6 0.0664(17) 0.0557(15) 0.0379(13) 0.0119(13) -0.0021(12) -0.0027(11)
C1 0.0484(15) 0.0446(15) 0.0441(14) -0.0023(11) 0.0016(11) 0.0010(11)
C2 0.0493(17) 0.0480(16) 0.069(2) 0.0019(12) 0.0034(14) 0.0107(14)
C3 0.069(2) 0.076(2) 0.062(2) 0.0236(18) -0.0152(17) 0.0061(18)
C4 0.0507(15) 0.0402(14) 0.0363(13) -0.0021(11) -0.0001(11) 0.0022(10)
C5 0.0476(15) 0.0441(14) 0.0392(13) -0.0006(11) -0.0008(11) 0.0003(11)
C6 0.0503(16) 0.0489(16) 0.0478(16) 0.0029(13) -0.0044(12) 0.0037(12)
C7 0.0497(15) 0.0422(14) 0.0373(14) -0.0010(11) 0.0010(11) 0.0026(11)
C8 0.087(2) 0.088(3) 0.0417(17) 0.027(2) -0.0139(16) -0.0013(16)
C9 0.0569(18) 0.0567(18) 0.0575(18) 0.0111(14) 0.0074(14) -0.0060(14)
C10 0.061(2) 0.060(2) 0.108(3) 0.0131(16) 0.016(2) 0.016(2)

loop_
_atom_type_symbol
_atom_type_description
_atom_type_scat_dispersion_real
_atom_type_scat_dispersion_imag
_atom_type_scat_source
C C 0.0033 0.0016 'International Tables Vol C Tables 4.2.6.8 and 6.1.1.4'
H H 0.0000 0.0000 'International Tables Vol C Tables 4.2.6.8 and 6.1.1.4'
N N 0.0061 0.0033 'International Tables Vol C Tables 4.2.6.8 and 6.1.1.4'
O O 0.0106 0.0060 'International Tables Vol C Tables 4.2.6.8 and 6.1.1.4'
S S 0.1246 0.1234 'International Tables Vol C Tables 4.2.6.8 and 6.1.1.4'

loop_
_geom_angle_atom_site_label_1
_geom_angle_atom_site_label_2
_geom_angle_atom_site_label_3
_geom_angle
C3 S1 C1 87.92(16)
C1 N1 C2 110.0(3)
N3 N2 C1 112.0(2)
N2 N3 C4 118.3(2)
C5 N4 C6 122.8(2)
C5 N4 C8 119.9(2)
C6 N4 C8 117.3(2)
C6 N5 C7 125.0(2)
C6 N5 C9 116.8(2)
C7 N5 C9 118.2(2)
C5 N6 H62 116(2)
C5 N6 H61 124(2)
H62 N6 H61 119(3)
N1 C1 N2 120.9(3)
N1 C1 S1 115.7(2)
N2 C1 S1 123.4(2)
C3 C2 N1 114.7(3)
C3 C2 C10 126.0(3)
N1 C2 C10 119.3(3)
C2 C3 S1 111.7(2)
C2 C3 H31 128(2)
S1 C3 H31 120(2)
N3 C4 C5 126.7(2)
N3 C4 C7 113.7(2)
C5 C4 C7 119.6(2)
N6 C5 N4 119.0(2)
N6 C5 C4 121.6(3)
N4 C5 C4 119.3(2)
O2 C6 N5 122.1(3)
O2 C6 N4 121.2(3)
N5 C6 N4 116.8(2)
O1 C7 N5 118.4(2)
O1 C7 C4 125.3(2)
N5 C7 C4 116.4(2)
N4 C8 H8A 109.5
N4 C8 H8B 109.5
H8A C8 H8B 109.5
N4 C8 H8C 109.5
H8A C8 H8C 109.5
H8B C8 H8C 109.5
N5 C9 H9A 109.5
N5 C9 H9B 109.5
H9A C9 H9B 109.5
N5 C9 H9C 109.5
H9A C9 H9C 109.5
H9B C9 H9C 109.5
C2 C10 H10A 109.5
C2 C10 H10B 109.5
H10A C10 H10B 109.5
C2 C10 H10C 109.5
H10A C10 H10C 109.5
H10B C10 H10C 109.5

loop_
_geom_bond_atom_site_label_1
_geom_bond_atom_site_label_2
_geom_bond_distance
S1 C1 1.725(3)
S1 C3 1.714(3)
O1 C7 1.230(3)
N1 C2 1.381(4)
N2 N3 1.289(3)
N2 C1 1.392(3)
N3 C4 1.360(3)
N4 C5 1.369(3)
N4 C6 1.394(4)
N4 C8 1.475(4)
N5 C6 1.374(3)
N5 C7 1.388(3)
N5 C9 1.471(4)
N6 C5 1.311(4)
N6 H61 0.91(4)
N6 H62 0.83(4)
C1 N1 1.303(4)
C2 C3 1.342(5)
C3 H31 0.98(4)
C4 C5 1.419(4)
C4 C7 1.438(4)
C6 O2 1.215(3)
C8 H8A 0.9600
C8 H8B 0.9600
C8 H8C 0.9600
C9 H9A 0.9600
C9 H9B 0.9600
C9 H9C 0.9600
C10 C2 1.490(5)
C10 H10A 0.9600
C10 H10B 0.9600
C10 H10C 0.9600

loop_
_geom_hbond_atom_site_label_D
_geom_hbond_atom_site_label_H
_geom_hbond_atom_site_label_A
_geom_hbond_site_symmetry_A
_geom_hbond_distance_DH
_geom_hbond_distance_HA
_geom_hbond_distance_DA
_geom_hbond_angle_DHA
_geom_hbond_publ_flag
N6 H61 O1 4_575 0.91(4) 1.96(4) 2.834(3) 160(3) yes
N6 H62 N2 . 0.84(4) 1.97(4) 2.634(4) 135(3) yes

loop_
_geom_torsion_atom_site_label_1
_geom_torsion_atom_site_label_2
_geom_torsion_atom_site_label_3
_geom_torsion_atom_site_label_4
_geom_torsion
C1 S1 C3 C2 0.3(3)
C3 S1 C1 N1 -0.3(3)
C3 S1 C1 N2 -177.0(3)
C1 N1 C2 C3 0.1(4)
C1 N1 C2 C10 -177.8(3)
C1 N2 N3 C4 176.8(2)
N3 N2 C1 N1 178.6(3)
N3 N2 C1 S1 -4.8(3)
N2 N3 C4 C5 -1.4(4)
N2 N3 C4 C7 179.0(2)
C6 N4 C5 N6 177.1(3)
C8 N4 C5 N6 -2.1(4)
C6 N4 C5 C4 -2.7(4)
C8 N4 C5 C4 178.2(3)
C5 N4 C6 O2 -177.1(3)
C8 N4 C6 O2 2.1(4)
C5 N4 C6 N5 2.7(4)
C8 N4 C6 N5 -178.1(3)
C7 N5 C6 O2 179.5(3)
C9 N5 C6 O2 0.8(4)
C7 N5 C6 N4 -0.3(4)
C9 N5 C6 N4 -179.0(2)
C6 N5 C7 O1 178.1(3)
C9 N5 C7 O1 -3.2(4)
C6 N5 C7 C4 -1.9(4)
C9 N5 C7 C4 176.7(2)
N2 C1 N1 C2 177.0(2)
S1 C1 N1 C2 0.1(3)
N1 C2 C3 S1 -0.3(4)
C10 C2 C3 S1 177.4(3)
N3 C4 C5 N6 1.0(4)
C7 C4 C5 N6 -179.6(3)
N3 C4 C5 N4 -179.3(3)
C7 C4 C5 N4 0.2(4)
N3 C4 C7 O1 1.4(4)
C5 C4 C7 O1 -178.1(3)
N3 C4 C7 N5 -178.5(2)
C5 C4 C7 N5 1.9(4)

loop_
_cod_related_entry_id
_cod_related_entry_database
_cod_related_entry_code
1 ChemSpider 21185547
